data_7239910
loop_
_publ_author_name
'Takao, Koichiro'
'M\"arz, Juliane'
'Matsuoka, Moe'
'Mashita, Takanori'
'Kazama, Hiroyuki'
'Tsushima, Satoru'

_publ_section_title
;
 Crystallization of colourless hexanitratoneptunate(iv) with anhydrous H+
 countercations trapped in a hydrogen bonded polymer with diamide linkers
;
_journal_issue 10
_journal_name_full 'RSC Advances'
_journal_page_first 6082
_journal_page_last 6087
_journal_paper_doi 10.1039/C9RA10090C
_journal_volume 10
_journal_year 2020
_chemical_formula_moiety 'C28 H46 N10 Np O22'
_chemical_formula_sum 'C28 H46 N10 Np O22'
_chemical_formula_weight 1113.76
_space_group_crystal_system monoclinic
_space_group_IT_number 14
_space_group_name_Hall '-P 2yn'
_space_group_name_H-M_alt 'P 1 21/n 1'
_atom_sites_solution_hydrogens mixed
_atom_sites_solution_primary direct
_audit_creation_date 2018-12-03
_audit_creation_method
;
Olex2 1.2
(compiled 2018.05.29 svn.r3508 for OlexSys, GUI svn.r5506)
;
_audit_update_record
;
2019-08-27 deposited with the CCDC.	2020-02-03 downloaded from the CCDC.
;
_cell_angle_alpha 90
_cell_angle_beta 103.175(4)
_cell_angle_gamma 90
_cell_formula_units_Z 2
_cell_length_a 9.8264(10)
_cell_length_b 10.7164(11)
_cell_length_c 19.517(2)
_cell_measurement_reflns_used 2678
_cell_measurement_temperature 100(2)
_cell_measurement_theta_max 26.3237
_cell_measurement_theta_min 2.1573
_cell_volume 2001.1(4)
_computing_cell_refinement 'APEX3 v2016.9-0 (Bruker AXS)'
_computing_data_reduction 'SAINT V8.37A (Bruker AXS Inc., 2015)'
_computing_molecular_graphics 'Olex2 (Dolomanov et al., 2009)'
_computing_publication_material 'Olex2 (Dolomanov et al., 2009)'
_computing_structure_refinement 'ShelXL (Sheldrick, 2015)'
_computing_structure_solution 'ShelXS (Sheldrick, 2008)'
_diffrn_ambient_temperature 100.0
_diffrn_detector_area_resol_mean 10.4167
_diffrn_measured_fraction_theta_full 0.999
_diffrn_measured_fraction_theta_max 1.000
_diffrn_measurement_device_type 'Bruker D8 Venture'
_diffrn_measurement_method 'generic \f and \o scans'
_diffrn_radiation_type MoK\a
_diffrn_radiation_wavelength 0.71073
_diffrn_reflns_av_R_equivalents 0.0346
_diffrn_reflns_av_unetI/netI 0.0146
_diffrn_reflns_Laue_measured_fraction_full 0.999
_diffrn_reflns_Laue_measured_fraction_max 1.000
_diffrn_reflns_limit_h_max 11
_diffrn_reflns_limit_h_min -12
_diffrn_reflns_limit_k_max 13
_diffrn_reflns_limit_k_min -13
_diffrn_reflns_limit_l_max 24
_diffrn_reflns_limit_l_min -24
_diffrn_reflns_number 53411
_diffrn_reflns_point_group_measured_fraction_full 0.999
_diffrn_reflns_point_group_measured_fraction_max 1.000
_diffrn_reflns_theta_full 25.242
_diffrn_reflns_theta_max 26.730
_diffrn_reflns_theta_min 2.182
_exptl_absorpt_coefficient_mu 2.695
_exptl_absorpt_correction_T_max 0.6836
_exptl_absorpt_correction_T_min 0.6331
_exptl_absorpt_correction_type 'Numerical Mu Calculated'
_exptl_absorpt_process_details
;
SADABS-2016/2 - Bruker AXS area detector scaling and absorption correction
;
_exptl_crystal_density_diffrn 1.848
_exptl_crystal_description platelet
_exptl_crystal_F_000 1110
_exptl_crystal_size_max 0.110
_exptl_crystal_size_mid 0.098
_exptl_crystal_size_min 0.080
_refine_diff_density_max 0.975
_refine_diff_density_min -1.196
_refine_diff_density_rms 0.289
_refine_ls_extinction_method none
_refine_ls_goodness_of_fit_ref 1.340
_refine_ls_hydrogen_treatment mixed
_refine_ls_matrix_type full
_refine_ls_number_parameters 281
_refine_ls_number_reflns 4249
_refine_ls_number_restraints 0
_refine_ls_restrained_S_all 1.340
_refine_ls_R_factor_all 0.0268
_refine_ls_R_factor_gt 0.0188
_refine_ls_shift/su_max 0.000
_refine_ls_shift/su_mean 0.000
_refine_ls_structure_factor_coef Fsqd
_refine_ls_weighting_details 'w=1/[\s^2^(Fo^2^)+(0.0387P)^2^+0.1923P] where P=(Fo^2^+2Fc^2^)/3'
_refine_ls_weighting_scheme calc
_refine_ls_wR_factor_gt 0.0588
_refine_ls_wR_factor_ref 0.0691
_reflns_Friedel_coverage 0.000
_reflns_number_gt 3596
_reflns_number_total 4249
_reflns_threshold_expression 'I > 2\s(I)'
_cod_data_source_file c9ra10090c2.cif
_cod_data_source_block mo_kt_l2np_0m_a
_cod_depositor_comments 'Adding full bibliography for 7239909--7239910.cif.'
_cod_database_code 7239910
_shelx_shelxl_version_number 2017/1
_shelx_space_group_comment
;
The symmetry employed for this shelxl refinement is uniquely defined
by the following loop, which should always be used as a source of
symmetry information in preference to the above space-group names.
They are only intended as comments.
;
_olex2_refinement_description
;
1. Fixed Uiso
 At 1.2 times of:
  All C(H) groups, All C(H,H) groups
2.a Ternary CH refined with riding coordinates:
 C10(H10), C5(H5)
2.b Secondary CH2 refined with riding coordinates:
 C9(H9A,H9B), C8(H8A,H8B), C7(H7A,H7B), C4(H4A,H4B), C14(H14A,H14B), C6(H6A,
 H6B), C12(H12A,H12B), C13(H13A,H13B), C2(H2A,H2B), C3(H3A,H3B)
;
_olex2_submission_special_instructions 'No special instructions were received'

loop_
_space_group_symop_operation_xyz
'x, y, z'
'-x+1/2, y+1/2, -z+1/2'
'-x, -y, -z'
'x-1/2, -y-1/2, z-1/2'

loop_
_atom_site_label
_atom_site_type_symbol
_atom_site_fract_x
_atom_site_fract_y
_atom_site_fract_z
_atom_site_U_iso_or_equiv
_atom_site_adp_type
_atom_site_occupancy
_atom_site_site_symmetry_order
_atom_site_calc_flag
_atom_site_refinement_flags_posn
_atom_site_refinement_flags_adp
_atom_site_refinement_flags_occupancy
Np1 Np 1.500000 1.000000 0.500000 0.00972(7) Uani 1 2 d S T P
O7 O 1.3046(2) 1.11046(17) 0.41681(10) 0.0175(4) Uani 1 1 d . . .
O9 O 1.1479(2) 1.22774(19) 0.44900(11) 0.0246(5) Uani 1 1 d . . .
O4 O 1.42122(19) 0.87544(18) 0.38875(10) 0.0170(4) Uani 1 1 d . . .
O6 O 1.5119(2) 0.8983(2) 0.29716(10) 0.0251(5) Uani 1 1 d . . .
O1 O 1.5588(2) 1.22231(17) 0.47883(10) 0.0178(4) Uani 1 1 d . . .
N3 N 1.2529(2) 1.1648(2) 0.46359(12) 0.0152(5) Uani 1 1 d . . .
N1 N 1.6919(3) 1.2084(2) 0.49348(12) 0.0168(5) Uani 1 1 d . . .
O5 O 1.5516(2) 1.0349(2) 0.38268(11) 0.0164(4) Uani 1 1 d . . .
O3 O 1.7715(2) 1.2938(2) 0.49168(11) 0.0277(5) Uani 1 1 d . . .
N2 N 1.4956(2) 0.9352(2) 0.35362(12) 0.0161(5) Uani 1 1 d . . .
O10 O 1.68170(19) 1.29844(17) 0.31019(10) 0.0169(4) Uani 1 1 d . . .
O11 O 1.6426(2) 1.68384(18) 0.23225(10) 0.0190(4) Uani 1 1 d . . .
H11 H 1.731(5) 1.745(4) 0.210(3) 0.096(17) Uiso 1 1 d . . .
N4 N 1.6446(3) 1.4797(2) 0.36190(14) 0.0146(5) Uani 1 1 d . . .
N5 N 1.4943(3) 1.5208(2) 0.21984(14) 0.0117(5) Uani 1 1 d . . .
C11 C 1.5892(3) 1.5873(2) 0.19887(14) 0.0122(5) Uani 1 1 d . . .
C9 C 1.2746(3) 1.5487(3) 0.25846(15) 0.0162(6) Uani 1 1 d . . .
H9A H 1.245206 1.463370 0.241984 0.019 Uiso 1 1 calc R . .
H9B H 1.239342 1.607274 0.219222 0.019 Uiso 1 1 calc R . .
C1 C 1.7279(3) 1.3965(2) 0.34430(14) 0.0133(6) Uani 1 1 d . . .
C10 C 1.4336(3) 1.5550(3) 0.27904(13) 0.0105(5) Uani 1 1 d . . .
H10 H 1.461188 1.642987 0.292656 0.013 Uiso 1 1 calc R . .
C8 C 1.2114(3) 1.5820(3) 0.32080(15) 0.0184(6) Uani 1 1 d . . .
H8A H 1.235020 1.669427 0.335206 0.022 Uiso 1 1 calc R . .
H8B H 1.108308 1.574929 0.306654 0.022 Uiso 1 1 calc R . .
C5 C 1.4916(3) 1.4704(3) 0.34282(15) 0.0123(6) Uani 1 1 d . . .
H5 H 1.466102 1.382224 0.328827 0.015 Uiso 1 1 calc R . .
C7 C 1.2671(4) 1.4954(2) 0.3822(2) 0.0230(8) Uani 1 1 d . . .
H7A H 1.239254 1.408502 0.368571 0.028 Uiso 1 1 calc R . .
H7B H 1.226246 1.518434 0.422411 0.028 Uiso 1 1 calc R . .
C4 C 1.7220(3) 1.5839(3) 0.40277(16) 0.0221(6) Uani 1 1 d . . .
H4A H 1.718461 1.578466 0.452974 0.027 Uiso 1 1 calc R . .
H4B H 1.683759 1.665461 0.383756 0.027 Uiso 1 1 calc R . .
C14 C 1.4496(3) 1.4110(3) 0.17395(14) 0.0156(6) Uani 1 1 d . . .
H14A H 1.355856 1.424278 0.142996 0.019 Uiso 1 1 calc R . .
H14B H 1.447978 1.334495 0.202156 0.019 Uiso 1 1 calc R . .
C6 C 1.4260(4) 1.5040(2) 0.40433(18) 0.0204(7) Uani 1 1 d . . .
H6A H 1.460953 1.446214 0.444035 0.024 Uiso 1 1 calc R . .
H6B H 1.453557 1.589792 0.420484 0.024 Uiso 1 1 calc R . .
C12 C 1.6208(3) 1.5366(3) 0.13310(16) 0.0183(6) Uani 1 1 d . . .
H12A H 1.722564 1.536088 0.135706 0.022 Uiso 1 1 calc R . .
H12B H 1.573023 1.585241 0.091402 0.022 Uiso 1 1 calc R . .
C13 C 1.5621(3) 1.4028(3) 0.13103(16) 0.0204(6) Uani 1 1 d . . .
H13A H 1.520947 1.376567 0.082054 0.025 Uiso 1 1 calc R . .
H13B H 1.636200 1.342895 0.152578 0.025 Uiso 1 1 calc R . .
C2 C 1.8787(3) 1.4326(3) 0.36921(16) 0.0184(6) Uani 1 1 d . . .
H2A H 1.928329 1.427565 0.330488 0.022 Uiso 1 1 calc R . .
H2B H 1.926711 1.378403 0.408396 0.022 Uiso 1 1 calc R . .
C3 C 1.8709(4) 1.5658(4) 0.3936(2) 0.0451(11) Uani 1 1 d . . .
H3A H 1.890997 1.624788 0.358104 0.054 Uiso 1 1 calc R . .
H3B H 1.939302 1.579897 0.438662 0.054 Uiso 1 1 calc R . .
O2 O 1.7344(2) 1.09750(18) 0.50967(10) 0.0157(4) Uani 1 1 d . . .
O8 O 1.3206(2) 1.14732(19) 0.52660(10) 0.0167(4) Uani 1 1 d . . .

loop_
_atom_site_aniso_label
_atom_site_aniso_U_11
_atom_site_aniso_U_22
_atom_site_aniso_U_33
_atom_site_aniso_U_23
_atom_site_aniso_U_13
_atom_site_aniso_U_12
Np1 0.01039(9) 0.00904(10) 0.00995(10) -0.00110(5) 0.00275(6) 0.00109(5)
O7 0.0188(10) 0.0184(11) 0.0154(10) -0.0023(8) 0.0039(8) 0.0010(8)
O9 0.0171(11) 0.0198(11) 0.0350(13) 0.0023(9) 0.0020(9) 0.0084(9)
O4 0.0161(10) 0.0188(10) 0.0165(10) -0.0021(8) 0.0044(8) -0.0019(8)
O6 0.0276(12) 0.0336(13) 0.0155(10) -0.0076(9) 0.0080(9) 0.0066(10)
O1 0.0177(10) 0.0147(10) 0.0204(10) -0.0005(8) 0.0030(8) 0.0014(8)
N3 0.0144(12) 0.0125(12) 0.0185(13) 0.0005(10) 0.0032(10) 0.0006(10)
N1 0.0227(13) 0.0153(13) 0.0131(12) -0.0008(10) 0.0059(10) -0.0044(11)
O5 0.0177(11) 0.0166(9) 0.0152(11) -0.0016(9) 0.0043(9) -0.0008(9)
O3 0.0312(12) 0.0233(11) 0.0288(12) 0.0027(10) 0.0073(10) -0.0141(10)
N2 0.0125(12) 0.0204(14) 0.0152(12) -0.0016(10) 0.0026(10) 0.0044(10)
O10 0.0155(10) 0.0117(10) 0.0246(11) -0.0045(8) 0.0070(8) 0.0024(8)
O11 0.0204(10) 0.0148(10) 0.0253(11) -0.0019(9) 0.0127(9) -0.0065(8)
N4 0.0162(13) 0.0109(12) 0.0149(13) -0.0014(9) -0.0006(11) 0.0035(9)
N5 0.0128(12) 0.0109(11) 0.0117(12) 0.0004(9) 0.0037(10) -0.0011(9)
C11 0.0089(12) 0.0132(13) 0.0144(13) 0.0036(11) 0.0028(10) 0.0029(10)
C9 0.0122(14) 0.0213(15) 0.0159(14) 0.0006(13) 0.0047(11) 0.0013(12)
C1 0.0149(13) 0.0135(14) 0.0116(13) 0.0036(11) 0.0032(11) 0.0018(11)
C10 0.0107(13) 0.0099(13) 0.0121(13) 0.0011(11) 0.0051(10) 0.0015(11)
C8 0.0154(14) 0.0206(15) 0.0226(15) 0.0013(12) 0.0114(12) 0.0040(12)
C5 0.0153(14) 0.0100(12) 0.0119(14) 0.0003(11) 0.0039(11) 0.0030(11)
C7 0.031(2) 0.0213(18) 0.0233(18) 0.0033(11) 0.0195(16) 0.0055(12)
C4 0.0251(16) 0.0164(14) 0.0202(15) -0.0073(13) -0.0046(13) -0.0008(12)
C14 0.0139(14) 0.0185(14) 0.0143(13) -0.0060(11) 0.0028(11) -0.0030(11)
C6 0.0296(19) 0.0215(17) 0.0128(15) 0.0046(11) 0.0103(14) 0.0102(12)
C12 0.0181(15) 0.0228(14) 0.0162(15) 0.0028(13) 0.0085(12) 0.0031(13)
C13 0.0191(15) 0.0241(16) 0.0196(15) -0.0071(13) 0.0075(12) -0.0010(12)
C2 0.0153(14) 0.0179(16) 0.0213(15) 0.0022(12) 0.0024(12) 0.0000(12)
C3 0.0220(18) 0.032(2) 0.074(3) -0.024(2) -0.0051(18) 0.0017(16)
O2 0.0168(10) 0.0147(10) 0.0157(10) 0.0008(8) 0.0038(8) -0.0005(8)
O8 0.0176(10) 0.0162(10) 0.0152(10) -0.0031(8) 0.0013(8) 0.0048(8)

loop_
_atom_type_symbol
_atom_type_description
_atom_type_scat_dispersion_real
_atom_type_scat_dispersion_imag
_atom_type_scat_source
C C 0.0033 0.0016 'International Tables Vol C Tables 4.2.6.8 and 6.1.1.4'
H H 0.0000 0.0000 'International Tables Vol C Tables 4.2.6.8 and 6.1.1.4'
N N 0.0061 0.0033 'International Tables Vol C Tables 4.2.6.8 and 6.1.1.4'
Np Np -11.4937 4.1493 'International Tables Vol C Tables 4.2.6.8 and 6.1.1.4'
O O 0.0106 0.0060 'International Tables Vol C Tables 4.2.6.8 and 6.1.1.4'

loop_
_geom_angle_atom_site_label_1
_geom_angle_atom_site_label_2
_geom_angle_atom_site_label_3
_geom_angle
_geom_angle_site_symmetry_1
_geom_angle_site_symmetry_3
O7 Np1 O7 180.00(7) . 3_876
O7 Np1 O4 110.33(6) 3_876 .
O7 Np1 O4 110.34(6) . 3_876
O7 Np1 O4 69.66(6) . .
O7 Np1 O4 69.66(6) 3_876 3_876
O4 Np1 O4 180.0 . 3_876
O1 Np1 O7 67.45(6) . .
O1 Np1 O7 112.55(6) 3_876 .
O1 Np1 O7 112.55(6) . 3_876
O1 Np1 O7 67.44(6) 3_876 3_876
O1 Np1 O4 113.52(6) . .
O1 Np1 O4 66.49(6) . 3_876
O1 Np1 O4 113.51(6) 3_876 3_876
O1 Np1 O4 66.48(6) 3_876 .
O1 Np1 O1 180.0 . 3_876
O5 Np1 O7 112.35(7) . 3_876
O5 Np1 O7 112.35(7) 3_876 .
O5 Np1 O7 67.65(7) . .
O5 Np1 O7 67.65(7) 3_876 3_876
O5 Np1 O4 51.07(7) . .
O5 Np1 O4 51.07(7) 3_876 3_876
O5 Np1 O4 128.94(7) . 3_876
O5 Np1 O4 128.93(7) 3_876 .
O5 Np1 O1 66.55(7) 3_876 3_876
O5 Np1 O1 66.55(7) . .
O5 Np1 O1 113.45(7) 3_876 .
O5 Np1 O1 113.45(7) . 3_876
O5 Np1 O5 180.00(14) . 3_876
O5 Np1 O2 68.16(7) . .
O5 Np1 O2 111.84(7) 3_876 .
O5 Np1 O2 68.16(7) 3_876 3_876
O5 Np1 O2 111.84(7) . 3_876
O5 Np1 O8 113.40(7) . .
O5 Np1 O8 66.60(7) . 3_876
O5 Np1 O8 66.60(7) 3_876 .
O5 Np1 O8 113.40(7) 3_876 3_876
O2 Np1 O7 114.07(6) 3_876 3_876
O2 Np1 O7 114.07(6) . .
O2 Np1 O7 65.93(6) 3_876 .
O2 Np1 O7 65.93(6) . 3_876
O2 Np1 O4 112.61(6) . .
O2 Np1 O4 67.39(6) . 3_876
O2 Np1 O4 67.39(6) 3_876 .
O2 Np1 O4 112.60(6) 3_876 3_876
O2 Np1 O1 51.08(6) . .
O2 Np1 O1 128.92(6) . 3_876
O2 Np1 O1 128.92(6) 3_876 .
O2 Np1 O1 51.08(6) 3_876 3_876
O2 Np1 O2 180.0 . 3_876
O2 Np1 O8 113.63(6) . .
O2 Np1 O8 113.63(6) 3_876 3_876
O2 Np1 O8 66.37(6) 3_876 .
O2 Np1 O8 66.37(6) . 3_876
O8 Np1 O7 129.29(6) . 3_876
O8 Np1 O7 129.29(6) 3_876 .
O8 Np1 O7 50.71(6) 3_876 3_876
O8 Np1 O7 50.72(6) . .
O8 Np1 O4 114.84(6) 3_876 3_876
O8 Np1 O4 65.16(6) 3_876 .
O8 Np1 O4 114.84(6) . .
O8 Np1 O4 65.16(6) . 3_876
O8 Np1 O1 68.60(6) . .
O8 Np1 O1 111.40(6) 3_876 .
O8 Np1 O1 111.40(6) . 3_876
O8 Np1 O1 68.60(6) 3_876 3_876
O8 Np1 O8 180.00(6) 3_876 .
N3 O7 Np1 97.03(15) . .
N2 O4 Np1 95.50(15) . .
N1 O1 Np1 96.57(15) . .
O7 N3 Np1 57.48(12) . .
O9 N3 Np1 177.07(19) . .
O9 N3 O7 122.7(2) . .
O9 N3 O8 122.6(2) . .
O8 N3 Np1 57.28(12) . .
O8 N3 O7 114.7(2) . .
O1 N1 Np1 57.79(12) . .
O3 N1 Np1 179.2(2) . .
O3 N1 O1 122.6(2) . .
O3 N1 O2 122.4(2) . .
O2 N1 Np1 57.25(13) . .
O2 N1 O1 115.0(2) . .
N2 O5 Np1 97.21(15) . .
O4 N2 Np1 58.70(12) . .
O6 N2 Np1 170.17(18) . .
O6 N2 O4 122.1(2) . .
O6 N2 O5 122.9(2) . .
O5 N2 Np1 57.23(13) . .
O5 N2 O4 115.0(2) . .
C1 N4 C5 123.6(2) . .
C1 N4 C4 112.4(3) . .
C5 N4 C4 124.0(2) . .
C11 N5 C10 123.9(2) . .
C11 N5 C14 112.1(2) . .
C10 N5 C14 123.9(2) . .
O11 C11 N5 121.5(2) . .
O11 C11 C12 126.6(2) . .
N5 C11 C12 111.9(2) . .
C10 C9 C8 111.0(2) . .
O10 C1 N4 122.1(3) . .
O10 C1 C2 126.2(2) . .
N4 C1 C2 111.7(2) . .
N5 C10 C9 111.0(2) . .
N5 C10 C5 110.4(2) . .
C9 C10 C5 110.8(2) . .
C7 C8 C9 110.3(2) . .
N4 C5 C10 109.5(2) . .
N4 C5 C6 112.1(3) . .
C6 C5 C10 110.6(2) . .
C8 C7 C6 110.4(3) . .
N4 C4 C3 103.3(2) . .
N5 C14 C13 103.0(2) . .
C7 C6 C5 110.6(3) . .
C11 C12 C13 102.2(2) . .
C14 C13 C12 104.1(2) . .
C1 C2 C3 103.2(2) . .
C2 C3 C4 106.0(3) . .
N1 O2 Np1 97.31(15) . .
N3 O8 Np1 97.47(14) . .

loop_
_geom_bond_atom_site_label_1
_geom_bond_atom_site_label_2
_geom_bond_distance
_geom_bond_site_symmetry_2
Np1 O7 2.5107(19) .
Np1 O7 2.5107(19) 3_876
Np1 O4 2.5158(19) 3_876
Np1 O4 2.5158(19) .
Np1 O1 2.5077(19) .
Np1 O1 2.5078(19) 3_876
Np1 O5 2.484(2) 3_876
Np1 O5 2.484(2) .
Np1 O2 2.4966(19) 3_876
Np1 O2 2.4966(19) .
Np1 O8 2.5075(19) .
Np1 O8 2.5075(19) 3_876
O7 N3 1.282(3) .
O9 N3 1.211(3) .
O4 N2 1.281(3) .
O6 N2 1.215(3) .
O1 N1 1.283(3) .
N3 O8 1.272(3) .
N1 O3 1.209(3) .
N1 O2 1.275(3) .
O5 N2 1.274(3) .
O10 C1 1.271(3) .
O11 C11 1.271(3) .
N4 C1 1.308(4) .
N4 C5 1.467(4) .
N4 C4 1.478(4) .
N5 C11 1.311(3) .
N5 C10 1.463(3) .
N5 C14 1.483(3) .
C11 C12 1.490(4) .
C9 C10 1.523(4) .
C9 C8 1.530(4) .
C1 C2 1.501(4) .
C10 C5 1.540(4) .
C8 C7 1.517(4) .
C5 C6 1.530(4) .
C7 C6 1.525(5) .
C4 C3 1.526(5) .
C14 C13 1.534(4) .
C12 C13 1.542(4) .
C2 C3 1.512(5) .
